data_7245381
loop_
_publ_author_name
'Sugahara, Tomohiro'
'Hashizume, Daisuke'
'Tokitoh, Norihiro'
'Matsui, Hiroshi'
'Kishi, Ryohei'
'Nakano, Masayoshi'
'Sasamori, Takahiro'

_publ_section_title
;
 Characterization of resonance structures in aromatic rings of benzene and
 its heavier-element analogues
;
_journal_name_full 'Physical Chemistry Chemical Physics'
_journal_paper_doi 10.1039/D2CP03068C
_journal_year 2022
_chemical_formula_moiety 'C52 H102 Ge2 Si8, C6 H6'
_chemical_formula_sum 'C58 H108 Ge2 Si8'
_chemical_formula_weight 1175.34
_chemical_properties_physical Air-sensitive,Moisture-sensitive
_space_group_crystal_system orthorhombic
_space_group_IT_number 52
_space_group_name_Hall '-P 2a 2bc'
_space_group_name_H-M_alt 'P n n a'
_atom_sites_solution_hydrogens mixed
_atom_sites_solution_primary direct
_atom_sites_solution_secondary difmap
_audit_conform_dict_location ftp://ftp.iucr.org/pub/cif_core.dic
_audit_conform_dict_name cif_core.dic
_audit_conform_dict_version 2.3
_audit_creation_date '02-May-22 T21:26:49-00:00'
_audit_creation_method 'XD routine XDCIF'
_audit_update_record
;
2022-05-03 deposited with the CCDC.	2022-08-18 downloaded from the CCDC.
;
_cell_angle_alpha 90
_cell_angle_beta 90
_cell_angle_gamma 90
_cell_formula_units_Z 4
_cell_length_a 18.2272(10)
_cell_length_b 30.5096(16)
_cell_length_c 12.6275(7)
_cell_measurement_reflns_used 2244
_cell_measurement_temperature 90
_cell_measurement_theta_max 23.515
_cell_measurement_theta_min 8.090
_cell_volume 7022.2(7)
_computing_cell_refinement RAPID-AUTO
_computing_data_collection RAPID-AUTO
_computing_data_reduction RAPID-AUTO
_computing_molecular_graphics 'XD2016, Volkov et al, (2016)'
_computing_publication_material 'XD2016, Volkov et al, (2016)'
_computing_structure_refinement 'XD2016, Volkov et al, (2016)'
_computing_structure_solution SIR2004
_diffrn_ambient_temperature 90
_diffrn_detector_area_resol_mean 10
_diffrn_measured_fraction_theta_full 0.998
_diffrn_measured_fraction_theta_max 0.999
_diffrn_measurement_device_type 'Large IP-Weissenberg camera'
_diffrn_measurement_method \w-scan
_diffrn_radiation_type Synchrotron
_diffrn_radiation_wavelength 0.31979
_diffrn_reflns_av_R_equivalents 0.0409
_diffrn_reflns_av_unetI/netI 0.0144
_diffrn_reflns_Laue_measured_fraction_full 0.998
_diffrn_reflns_Laue_measured_fraction_max 0.999
_diffrn_reflns_limit_h_max 36
_diffrn_reflns_limit_h_min -36
_diffrn_reflns_limit_k_max 61
_diffrn_reflns_limit_k_min -60
_diffrn_reflns_limit_l_max 25
_diffrn_reflns_limit_l_min -25
_diffrn_reflns_number 338437
_diffrn_reflns_point_group_measured_fraction_full 0.998
_diffrn_reflns_point_group_measured_fraction_max 0.999
_diffrn_reflns_theta_full 11.062
_diffrn_reflns_theta_max 18.650
_diffrn_reflns_theta_min 1.350
_diffrn_source 'SPring-8 BL02B1'
_exptl_absorpt_coefficient_mu 0.127
_exptl_absorpt_correction_T_max 0.981
_exptl_absorpt_correction_T_min 0.757
_exptl_absorpt_correction_type multi-scan
_exptl_absorpt_process_details Rapid-auto
_exptl_crystal_colour yellow
_exptl_crystal_density_diffrn 1.112
_exptl_crystal_description block
_exptl_crystal_F_000 2528
_exptl_crystal_size_max 0.20
_exptl_crystal_size_mid 0.18
_exptl_crystal_size_min 0.15
_refine_diff_density_max 0.506
_refine_diff_density_min -0.238
_refine_diff_density_rms 0.036
_refine_ls_extinction_method none
_refine_ls_goodness_of_fit_ref 1.0041
_refine_ls_hydrogen_treatment constr
_refine_ls_matrix_type full
_refine_ls_number_parameters 1151
_refine_ls_number_reflns 24835
_refine_ls_number_restraints 0
_refine_ls_R_factor_all 0.0483
_refine_ls_R_factor_gt 0.0162
_refine_ls_shift/su_max 0
_refine_ls_structure_factor_coef Fsqd
_refine_ls_weighting_details
;    calc w2 = q/[\s^2^(Fo^2^) + (0.01 P)^2^ + 0.50 P]
     where P = (0.3333 Fo^2^ + 0.6667 Fc^2^)
           q = 1.0
;
_refine_ls_weighting_scheme calc
_refine_ls_wR_factor_ref 0.0345
_reflns_Friedel_coverage 0.000
_reflns_number_gt 24835
_reflns_number_total 29407
_reflns_threshold_expression 'I > 3\s(I)'
_cod_data_source_file d2cp03068c2.cif
_cod_data_source_block DGBZ-EDD
_cod_database_code 7245381

loop_
_space_group_symop_operation_xyz
'x, y, z'
'-x+1/2, -y, z'
'x, -y+1/2, -z+1/2'
'-x+1/2, y+1/2, -z+1/2'
'-x, -y, -z'
'x-1/2, y, -z'
'-x, y-1/2, z-1/2'
'x-1/2, -y-1/2, z-1/2'

loop_
_atom_local_axes_atom_label
_atom_local_axes_atom0
_atom_local_axes_ax1
_atom_local_axes_atom1
_atom_local_axes_atom2
_atom_local_axes_ax2
GE(1) DUM0 Z GE(1) C(1) Y
SI(1) C(9) Z SI(1) C(10) Y
SI(2) C(9) Z SI(2) C(13) Y
SI(1B) C(9B) Z SI(1B) C(10B) Y
SI(2B) C(9B) Z SI(2B) C(13B) Y
SI(3) C(20) Z SI(3) C(21) Y
SI(4) C(20) Z SI(4) C(24) Y
C(9) C(4) Z C(9) SI(1) Y
C(10) SI(1) Z C(10) C(11) Y
C(11) SI(1) Z C(11) C(12) Y
C(12) SI(1) Z C(12) C(10) Y
C(13) SI(2) Z C(13) C(14) Y
C(14) SI(2) Z C(14) C(15) Y
C(15) SI(2) Z C(15) C(13) Y
C(9B) C(4) Z C(9B) SI(1B) Y
C(10B) SI(1B) Z C(10B) C(11B) Y
C(11B) SI(1B) Z C(11B) C(12B) Y
C(12B) SI(1B) Z C(12B) C(10B) Y
C(13B) SI(2B) Z C(13B) C(14B) Y
C(14B) SI(2B) Z C(14B) C(15B) Y
C(15B) SI(2B) Z C(15B) C(13B) Y
C(1) GE(1) X C(1) H(1) Y
C(2) C(1) X C(2) H(2) Y
C(3) C(4) X C(3) C(8) Y
C(4) C(5) X C(4) C(3) Y
C(5) C(6) X C(5) C(4) Y
C(6) C(7) X C(6) C(5) Y
C(7) C(8) X C(7) C(6) Y
C(8) C(3) X C(8) C(7) Y
C(16) C(6) Z C(16) C(17) Y
C(17) C(16) Z C(17) C(18) Y
C(18) C(16) Z C(18) C(19) Y
C(19) C(16) Z C(19) C(17) Y
C(20) C(8) Z C(20) SI(3) Y
C(21) SI(3) Z C(21) C(22) Y
C(22) SI(3) Z C(22) C(23) Y
C(23) SI(3) Z C(23) C(21) Y
C(24) SI(4) Z C(24) C(25) Y
C(25) SI(4) Z C(25) C(26) Y
C(26) SI(4) Z C(26) C(24) Y
C(31) C(34) Z C(31) C(32) Y
C(32) C(33) Z C(32) H(32) Y
C(33) C(34) Z C(33) H(33) Y
C(34) C(31) Z C(34) C(33) Y
H(9) C(9) Z H(9) C(4) Y
H(10A) C(10) Z H(10A) H(10B) Y
H(10B) C(10) Z H(10B) H(10C) Y
H(10C) C(10) Z H(10C) H(10A) Y
H(11A) C(11) Z H(11A) H(11B) Y
H(11B) C(11) Z H(11B) H(11C) Y
H(11C) C(11) Z H(11C) H(11A) Y
H(12A) C(12) Z H(12A) H(12B) Y
H(12B) C(12) Z H(12B) H(12C) Y
H(12C) C(12) Z H(12C) H(12A) Y
H(13A) C(13) Z H(13A) H(13B) Y
H(13B) C(13) Z H(13B) H(13C) Y
H(13C) C(13) Z H(13C) H(13A) Y
H(14A) C(14) Z H(14A) H(14B) Y
H(14B) C(14) Z H(14B) H(14C) Y
H(14C) C(14) Z H(14C) H(14A) Y
H(15A) C(15) Z H(15A) H(15B) Y
H(15B) C(15) Z H(15B) H(15C) Y
H(15C) C(15) Z H(15C) H(15A) Y
H(9B) C(9B) Z H(9B) C(4) Y
H(10D) C(10B) Z H(10D) H(10E) Y
H(10E) C(10B) Z H(10E) H(10F) Y
H(10F) C(10B) Z H(10F) H(10D) Y
H(11D) C(11B) Z H(11D) H(11E) Y
H(11E) C(11B) Z H(11E) H(11F) Y
H(11F) C(11B) Z H(11F) H(11D) Y
H(12D) C(12B) Z H(12D) H(12E) Y
H(12E) C(12B) Z H(12E) H(12F) Y
H(12F) C(12B) Z H(12F) H(12D) Y
H(13D) C(13B) Z H(13D) H(13E) Y
H(13E) C(13B) Z H(13E) H(13F) Y
H(13F) C(13B) Z H(13F) H(13D) Y
H(14D) C(14B) Z H(14D) H(14E) Y
H(14E) C(14B) Z H(14E) H(11F) Y
H(14F) C(14B) Z H(14F) H(14D) Y
H(15D) C(15B) Z H(15D) H(15E) Y
H(15E) C(15B) Z H(15E) H(15F) Y
H(15F) C(15B) Z H(15F) H(15D) Y
H(1) C(1) Z H(1) H(2) Y
H(2) C(2) Z H(2) H(1) Y
H(5) C(5) Z H(5) C(6) Y
H(7) C(7) Z H(7) C(8) Y
H(17A) C(17) Z H(17A) H(17B) Y
H(17B) C(17) Z H(17B) H(17C) Y
H(17C) C(17) Z H(17C) H(17A) Y
H(18A) C(18) Z H(18A) H(18B) Y
H(18B) C(18) Z H(18B) H(18C) Y
H(18C) C(18) Z H(18C) H(18A) Y
H(19A) C(19) Z H(19A) H(19B) Y
H(19B) C(19) Z H(19B) H(19C) Y
H(19C) C(19) Z H(19C) H(19A) Y
H(20) C(20) Z H(20) SI(3) Y
H(21A) C(21) Z H(21A) H(21B) Y
H(21B) C(21) Z H(21B) H(21C) Y
H(21C) C(21) Z H(21C) H(21A) Y
H(22A) C(22) Z H(22A) H(22B) Y
H(22B) C(22) Z H(22B) H(22C) Y
H(22C) C(22) Z H(22C) H(22A) Y
H(23A) C(23) Z H(23A) H(23B) Y
H(23B) C(23) Z H(23B) H(23C) Y
H(23C) C(23) Z H(23C) H(23A) Y
H(24A) C(24) Z H(24A) H(24B) Y
H(24B) C(24) Z H(24B) H(24C) Y
H(24C) C(24) Z H(24C) H(24A) Y
H(25A) C(25) Z H(25A) H(25B) Y
H(25B) C(25) Z H(25B) H(25C) Y
H(25C) C(25) Z H(25C) H(25A) Y
H(26A) C(26) Z H(26A) H(26B) Y
H(26B) C(26) Z H(26B) H(26C) Y
H(26C) C(26) Z H(26C) H(26A) Y
H(31) C(31) Z H(31) H(32) Y
H(32) C(32) Z H(32) H(33) Y
H(33) C(33) Z H(33) H(34) Y
H(34) C(34) Z H(34) H(33) Y

loop_
_atom_rho_multipole_atom_label
_atom_rho_multipole_coeff_Pv
_atom_rho_multipole_coeff_P00
_atom_rho_multipole_coeff_P11
_atom_rho_multipole_coeff_P1-1
_atom_rho_multipole_coeff_P10
_atom_rho_multipole_coeff_P20
_atom_rho_multipole_coeff_P21
_atom_rho_multipole_coeff_P2-1
_atom_rho_multipole_coeff_P22
_atom_rho_multipole_coeff_P2-2
_atom_rho_multipole_coeff_P30
_atom_rho_multipole_coeff_P31
_atom_rho_multipole_coeff_P3-1
_atom_rho_multipole_coeff_P32
_atom_rho_multipole_coeff_P3-2
_atom_rho_multipole_coeff_P33
_atom_rho_multipole_coeff_P3-3
_atom_rho_multipole_coeff_P40
_atom_rho_multipole_coeff_P41
_atom_rho_multipole_coeff_P4-1
_atom_rho_multipole_coeff_P42
_atom_rho_multipole_coeff_P4-2
_atom_rho_multipole_coeff_P43
_atom_rho_multipole_coeff_P4-3
_atom_rho_multipole_coeff_P44
_atom_rho_multipole_coeff_P4-4
_atom_rho_multipole_kappa
_atom_rho_multipole_kappa_prime0
_atom_rho_multipole_kappa_prime1
_atom_rho_multipole_kappa_prime2
_atom_rho_multipole_kappa_prime3
_atom_rho_multipole_kappa_prime4
Ge(1) 5.24(6) 0 0.12(2) -0.24(2) -0.035(19) 0.22(2) 0.27(2) -0.099(17) 0.01(2) -0.019(18) 0.069(16) -0.100(17) -0.056(15) 0.000(16) -0.063(16) -0.092(16) -0.074(16) 0.097(16) -0.058(19) 0.043(14) 0.099(15) 0.063(15) 0.061(16) -0.056(14) 0.099(16) 0.001(14) 1 1 1 1 1 1
Si(1) 3.30(8) 0 0.34(3) -0.14(3) -0.17(3) -0.07(2) -0.05(2) 0.02(2) 0.08(3) -0.08(3) 0.37(2) -0.03(2) -0.01(2) -0.138(19) -0.054(19) 0.165(18) -0.261(19) 0.12(2) 0.066(19) 0.043(18) 0.053(19) -0.025(19) -0.064(19) 0.097(19) -0.015(18) -0.087(19) 1 1 1 1 1 1
Si(2) 2.74(8) 0 0.24(3) 0.20(3) 0.12(2) -0.19(2) -0.01(2) 0.09(2) 0.15(2) 0.08(2) 0.14(2) -0.073(18) -0.074(19) 0.049(18) 0.096(18) -0.019(18) 0.001(18) 0.088(19) -0.100(18) -0.102(17) -0.067(18) -0.069(18) -0.067(18) 0.185(18) -0.038(17) 0.074(18) 1 1 1 1 1 1
Si(1B) 0.127(3) 0 0.0135(11) -0.0052(10) -0.0065(10) -0.0030(10) -0.0018(10) 0.0008(9) 0.0027(10) -0.0028(10) 0.0143(8) -0.0013(8) -0.0004(8) -0.0052(7) -0.0017(7) 0.0064(7) -0.0103(7) -0.02(2) -0.02(2) 0.01(2) -0.07(2) -0.09(2) -0.05(2) -0.04(2) 0.02(2) -0.03(2) 1 1 1 1 1 1
Si(2B) 0.106(3) 0 0.0092(10) 0.0072(10) 0.0046(10) -0.0075(9) -0.0010(9) 0.0035(8) 0.0057(9) 0.0032(9) 0.0053(8) -0.0030(7) -0.0030(7) 0.0020(7) 0.0039(7) -0.0008(7) -0.0004(7) 0.027(17) 0.023(17) 0.024(16) -0.074(18) 0.020(18) -0.010(18) 0.026(18) 0.043(18) -0.045(18) 1 1 1 1 1 1
Si(3) 2.90(8) 0 -0.01(3) -0.11(3) 0.11(3) -0.05(2) 0.00(2) -0.08(2) 0.06(2) 0.19(2) 0.220(19) 0.032(18) 0.016(18) -0.077(17) 0.004(17) -0.016(17) -0.156(17) 0.031(19) -0.009(17) -0.005(17) 0.002(17) 0.005(17) -0.037(17) 0.036(17) -0.061(16) -0.087(16) 1 1 1 1 1 1
Si(4) 2.93(9) 0 -0.18(3) 0.17(3) -0.01(3) -0.01(2) -0.19(2) -0.11(2) 0.05(2) -0.10(2) 0.21(2) 0.097(18) -0.065(19) 0.063(19) 0.039(19) 0.055(19) -0.090(19) 0.01(2) 0.091(18) 0.005(18) -0.003(18) 0.035(18) -0.014(19) 0.147(19) -0.003(18) -0.040(18) 1 1 1 1 1 1
C(9) 4.41(4) 0 0.19(3) 0.21(3) -0.09(2) -0.03(2) 0.013(19) -0.030(19) -0.10(2) -0.06(2) 0.53(3) 0.01(2) 0.02(3) 0.02(2) 0.04(2) -0.15(2) -0.25(2) 0 0 0 0 0 0 0 0 0 0.944417 0.68289 0.68289 0.68289 0.68289 0.68289
C(10) 4.05(5) 0 -0.133(18) -0.007(18) 0.17(2) 0.14(2) -0.019(17) 0.021(17) -0.029(17) 0.031(17) 0.36(2) 0.10(2) 0.00(2) 0.05(2) 0.02(2) 0.122(18) 0.07(2) 0 0 0 0 0 0 0 0 0 0.941173 0.758728 0.758728 0.758728 0.758728 0.758728
C(11) 3.63(6) 0 0.032(18) 0.218(19) 0.08(3) 0.18(2) -0.048(17) 0.170(19) -0.195(18) -0.078(18) 0.29(2) 0.09(2) -0.22(2) -0.11(2) -0.07(2) -0.026(18) -0.03(2) 0 0 0 0 0 0 0 0 0 0.941173 0.758728 0.758728 0.758728 0.758728 0.758728
C(12) 3.49(7) 0 0.09(2) 0.03(2) -0.11(3) 0.05(2) -0.25(2) -0.09(2) 0.13(2) 0.06(2) 0.33(3) -0.03(2) -0.13(2) 0.07(2) 0.08(2) 0.13(2) -0.03(3) 0 0 0 0 0 0 0 0 0 0.941173 0.758728 0.758728 0.758728 0.758728 0.758728
C(13) 4.34(6) 0 0.006(18) -0.091(19) 0.09(2) 0.12(2) -0.078(17) 0.058(18) 0.014(17) -0.085(17) 0.47(2) 0.03(2) 0.06(2) -0.01(2) -0.020(19) 0.105(18) 0.15(2) 0 0 0 0 0 0 0 0 0 0.941173 0.758728 0.758728 0.758728 0.758728 0.758728
C(14) 3.95(6) 0 -0.051(17) 0.006(19) 0.23(3) 0.21(2) -0.063(16) 0.124(19) -0.066(18) 0.012(18) 0.34(2) -0.03(2) 0.05(2) -0.01(2) -0.02(2) 0.137(18) 0.14(2) 0 0 0 0 0 0 0 0 0 0.941173 0.758728 0.758728 0.758728 0.758728 0.758728
C(15) 3.99(6) 0 -0.065(18) 0.042(17) 0.18(3) 0.14(2) -0.158(18) -0.059(17) 0.057(17) 0.044(17) 0.41(2) 0.03(2) -0.14(2) 0.01(2) 0.01(2) 0.112(18) 0.17(2) 0 0 0 0 0 0 0 0 0 0.941173 0.758728 0.758728 0.758728 0.758728 0.758728
C(9B) 0.1700(13) 0 0.0070(12) 0.0077(10) -0.0031(9) -0.0010(8) 0.0004(7) -0.0012(7) -0.0037(8) -0.0020(8) 0.0202(10) 0.0005(9) 0.0010(10) 0.0007(9) 0.0013(9) -0.0057(9) -0.0095(9) 0 0 0 0 0 0 0 0 0 0.944417 0.68289 0.68289 0.68289 0.68289 0.68289
C(10B) 0.156(2) 0 -0.0049(7) 0.0000(7) 0.0067(9) 0.0052(8) -0.0007(7) 0.0008(7) -0.0010(7) 0.0013(6) 0.0136(9) 0.0040(8) -0.0001(8) 0.0019(8) 0.0004(8) 0.0049(7) 0.0027(9) 0 0 0 0 0 0 0 0 0 0.941173 0.758728 0.758728 0.758728 0.758728 0.758728
C(11B) 0.140(2) 0 0.0011(7) 0.0087(7) 0.0029(10) 0.0067(9) -0.0022(7) 0.0066(7) -0.0071(7) -0.0030(7) 0.0112(9) 0.0032(8) -0.0084(8) -0.0042(8) -0.0027(8) -0.0010(7) -0.0013(9) 0 0 0 0 0 0 0 0 0 0.941173 0.758728 0.758728 0.758728 0.758728 0.758728
C(12B) 0.134(3) 0 0.0032(9) 0.0012(8) -0.0043(11) 0.0022(9) -0.0096(8) -0.0037(8) 0.0048(9) 0.0027(8) 0.0128(11) -0.0013(9) -0.0050(9) 0.0026(9) 0.0032(9) 0.0050(9) -0.0011(10) 0 0 0 0 0 0 0 0 0 0.941173 0.758728 0.758728 0.758728 0.758728 0.758728
C(13B) 0.168(2) 0 0.0003(7) -0.0029(7) 0.0036(9) 0.0050(8) -0.0030(6) 0.0023(7) 0.0005(7) -0.0030(7) 0.0180(9) 0.0015(8) 0.0022(8) -0.0005(8) -0.0007(7) 0.0040(7) 0.0058(9) 0 0 0 0 0 0 0 0 0 0.941173 0.758728 0.758728 0.758728 0.758728 0.758728
C(14B) 0.152(2) 0 -0.0021(7) 0.0007(7) 0.0086(10) 0.0081(8) -0.0026(6) 0.0048(7) -0.0025(7) 0.0004(7) 0.0128(9) -0.0011(8) 0.0018(8) -0.0005(8) -0.0008(8) 0.0052(7) 0.0054(9) 0 0 0 0 0 0 0 0 0 0.941173 0.758728 0.758728 0.758728 0.758728 0.758728
C(15B) 0.154(2) 0 -0.0026(7) 0.0018(6) 0.0067(10) 0.0052(8) -0.0061(7) -0.0024(7) 0.0021(6) 0.0019(7) 0.0158(9) 0.0011(8) -0.0053(8) 0.0003(8) 0.0002(8) 0.0046(7) 0.0061(9) 0 0 0 0 0 0 0 0 0 0.941173 0.758728 0.758728 0.758728 0.758728 0.758728
C(1) 4.22(5) 0 0.09(3) 0.03(3) 0.066(19) -0.256(18) -0.056(17) 0.070(17) -0.02(2) 0.06(2) -0.069(18) 0.039(19) 0.025(19) -0.124(19) -0.074(19) 0.30(2) -0.08(2) 0 0 0 0 0 0 0 0 0 0.951775 0.78309 0.78309 0.78309 0.78309 0.78309
C(2) 4.03(5) 0 0.09(3) -0.07(3) 0.09(2) -0.318(18) 0.03(2) -0.02(2) 0.07(2) 0.03(2) 0.00(2) 0.038(18) -0.014(16) 0.03(3) 0.01(3) 0.434(19) -0.07(2) 0 0 0 0 0 0 0 0 0 0.951775 0.78309 0.78309 0.78309 0.78309 0.78309
C(3) 4.15(3) 0 0.066(15) -0.013(15) 0.019(13) -0.179(13) 0.005(12) 0.007(12) 0.034(14) -0.042(13) 0.007(14) -0.025(13) -0.009(13) -0.048(14) 0.006(14) 0.290(15) -0.019(16) 0 0 0 0 0 0 0 0 0 1.004407 0.89595 0.89595 0.89595 0.89595 0.89595
C(4) 3.85(3) 0 0.127(16) 0.014(16) -0.026(14) -0.221(13) 0.008(12) 0.036(12) 0.043(14) -0.021(14) 0.018(14) -0.033(14) 0.014(13) -0.029(15) 0.024(14) 0.258(15) -0.005(17) 0 0 0 0 0 0 0 0 0 1.004407 0.89595 0.89595 0.89595 0.89595 0.89595
C(5) 4.14(4) 0 0.069(18) -0.004(18) 0.058(13) -0.203(14) 0.037(13) 0.020(12) 0.025(15) -0.020(15) 0.001(15) -0.002(14) 0.037(14) 0.006(14) -0.040(14) 0.326(15) -0.007(16) 0 0 0 0 0 0 0 0 0 1.004407 0.89595 0.89595 0.89595 0.89595 0.89595
C(6) 3.84(4) 0 0.078(18) -0.004(18) 0.024(15) -0.202(14) 0.024(13) -0.002(13) 0.024(16) -0.026(15) 0.023(15) 0.012(14) 0.042(14) 0.010(16) -0.002(16) 0.275(16) -0.045(19) 0 0 0 0 0 0 0 0 0 1.004407 0.89595 0.89595 0.89595 0.89595 0.89595
C(7) 4.06(4) 0 0.028(17) 0.015(19) 0.072(13) -0.157(14) -0.006(13) -0.042(12) 0.015(15) -0.026(16) -0.004(15) 0.037(15) 0.017(14) -0.002(14) 0.013(14) 0.308(16) 0.012(16) 0 0 0 0 0 0 0 0 0 1.004407 0.89595 0.89595 0.89595 0.89595 0.89595
C(8) 3.97(3) 0 0.042(16) 0.095(17) 0.030(14) -0.234(13) 0.005(12) -0.019(13) 0.008(14) -0.046(14) -0.002(15) 0.001(14) -0.016(14) -0.006(15) -0.049(15) 0.291(15) -0.035(17) 0 0 0 0 0 0 0 0 0 1.004407 0.89595 0.89595 0.89595 0.89595 0.89595
C(16) 4.14(4) 0 0.08(4) -0.15(4) 0.04(3) 0.09(3) 0.05(3) 0.05(3) 0.02(3) -0.07(3) 0.49(3) 0.01(3) 0.02(3) 0.01(3) 0.04(3) -0.09(4) -0.56(3) 0 0 0 0 0 0 0 0 0 0.944417 0.68289 0.68289 0.68289 0.68289 0.68289
C(17) 3.77(7) 0 0.01(2) -0.05(3) 0.05(4) 0.06(3) -0.08(2) 0.01(3) 0.03(2) 0.07(2) 0.43(3) 0.04(2) -0.04(3) -0.02(2) 0.20(2) 0.04(2) 0.30(3) 0 0 0 0 0 0 0 0 0 0.941173 0.758728 0.758728 0.758728 0.758728 0.758728
C(18) 3.90(6) 0 -0.07(2) 0.08(2) 0.09(3) 0.08(3) -0.07(2) -0.01(2) -0.024(19) 0.110(18) 0.19(3) 0.01(2) -0.11(2) 0.07(2) 0.27(2) -0.057(19) 0.14(2) 0 0 0 0 0 0 0 0 0 0.941173 0.758728 0.758728 0.758728 0.758728 0.758728
C(19) 3.74(7) 0 0.06(2) 0.09(2) -0.05(3) -0.01(3) -0.05(2) 0.08(2) -0.10(2) 0.08(2) 0.37(3) 0.03(2) -0.04(2) -0.17(2) 0.16(2) -0.267(19) 0.24(3) 0 0 0 0 0 0 0 0 0 0.941173 0.758728 0.758728 0.758728 0.758728 0.758728
C(20) 4.68(4) 0 -0.05(3) -0.05(3) -0.07(2) 0.02(2) -0.02(2) 0.03(2) -0.02(2) 0.13(2) 0.48(3) -0.02(2) -0.01(3) -0.02(3) 0.05(2) 0.16(2) -0.28(2) 0 0 0 0 0 0 0 0 0 0.944417 0.68289 0.68289 0.68289 0.68289 0.68289
C(21) 4.35(6) 0 0.020(18) -0.011(19) 0.23(3) 0.25(2) -0.028(18) 0.087(19) 0.005(19) -0.036(18) 0.45(2) 0.04(2) 0.05(2) -0.03(2) 0.10(2) 0.155(18) 0.08(2) 0 0 0 0 0 0 0 0 0 0.941173 0.758728 0.758728 0.758728 0.758728 0.758728
C(22) 4.14(6) 0 0.114(18) 0.067(18) 0.20(2) 0.16(2) -0.114(18) 0.016(18) 0.004(18) 0.036(19) 0.36(2) -0.02(2) 0.01(2) -0.06(2) 0.07(2) -0.018(19) 0.08(2) 0 0 0 0 0 0 0 0 0 0.941173 0.758728 0.758728 0.758728 0.758728 0.758728
C(23) 4.19(6) 0 0.08(2) -0.02(2) 0.14(3) 0.16(2) -0.054(18) 0.04(2) 0.02(2) 0.10(2) 0.39(3) -0.08(2) -0.07(2) -0.06(2) 0.11(2) 0.12(2) 0.10(3) 0 0 0 0 0 0 0 0 0 0.941173 0.758728 0.758728 0.758728 0.758728 0.758728
C(24) 3.95(7) 0 -0.02(2) -0.03(2) 0.03(3) 0.16(2) -0.04(2) -0.03(2) 0.04(2) 0.062(19) 0.36(3) 0.03(2) -0.12(2) -0.09(2) -0.04(2) -0.16(2) -0.01(2) 0 0 0 0 0 0 0 0 0 0.941173 0.758728 0.758728 0.758728 0.758728 0.758728
C(25) 4.53(6) 0 -0.059(19) -0.042(18) 0.11(3) 0.16(2) -0.021(19) 0.066(18) -0.036(19) -0.079(18) 0.51(3) 0.05(2) 0.01(2) 0.06(2) 0.01(2) 0.042(19) 0.10(2) 0 0 0 0 0 0 0 0 0 0.941173 0.758728 0.758728 0.758728 0.758728 0.758728
C(26) 4.29(6) 0 -0.069(19) 0.17(2) 0.21(3) 0.23(2) -0.056(18) 0.03(2) -0.04(2) 0.032(19) 0.30(3) 0.03(2) -0.16(2) -0.13(2) -0.09(2) -0.01(2) 0.03(2) 0 0 0 0 0 0 0 0 0 0.941173 0.758728 0.758728 0.758728 0.758728 0.758728
C(31) 2.08(6) 0 0 0 0.20(4) -0.01(3) 0 0 -0.21(2) 0.01(3) -0.15(3) 0 0 -0.22(2) -0.03(2) 0 0 0 0 0 0 0 0 0 0 0 0.941173 0.758728 0.758728 0.758728 0.758728 0.758728
C(32) 4.04(9) 0 0.03(4) -0.19(5) 0.50(6) 0.21(4) 0.10(4) 0.01(5) -0.20(3) 0.00(3) 0.31(4) 0.01(4) 0.11(5) 0.20(4) 0.00(4) 0.02(3) -0.03(3) 0 0 0 0 0 0 0 0 0 0.941173 0.758728 0.758728 0.758728 0.758728 0.758728
C(33) 3.74(9) 0 0.08(4) 0.12(5) 0.37(6) 0.29(5) 0.13(4) 0.07(4) -0.11(3) 0.01(3) 0.26(4) -0.07(4) -0.26(4) 0.27(4) 0.00(3) -0.03(3) -0.03(3) 0 0 0 0 0 0 0 0 0 0.941173 0.758728 0.758728 0.758728 0.758728 0.758728
C(34) 1.88(6) 0 0 0 0.00(4) 0.00(3) 0 0 -0.13(3) 0.03(3) -0.18(3) 0 0 -0.23(2) 0.06(3) 0 0 0 0 0 0 0 0 0 0 0 0.941173 0.758728 0.758728 0.758728 0.758728 0.758728
H(9) 0.94(5) 0 0 0 0.25(2) 0 0 0 0 0 0 0 0 0 0 0 0 0 0 0 0 0 0 0 0 0 1.1 1.1 1.1 1.1 1.1 1.1
H(10A) 1.01(2) 0 0 0 0.209(14) 0 0 0 0 0 0 0 0 0 0 0 0 0 0 0 0 0 0 0 0 0 1.1 1.1 1.1 1.1 1.1 1.1
H(10B) 1.01(2) 0 0 0 0.209(14) 0 0 0 0 0 0 0 0 0 0 0 0 0 0 0 0 0 0 0 0 0 1.1 1.1 1.1 1.1 1.1 1.1
H(10C) 1.01(2) 0 0 0 0.209(14) 0 0 0 0 0 0 0 0 0 0 0 0 0 0 0 0 0 0 0 0 0 1.1 1.1 1.1 1.1 1.1 1.1
H(11A) 1.02(3) 0 0 0 0.223(14) 0 0 0 0 0 0 0 0 0 0 0 0 0 0 0 0 0 0 0 0 0 1.1 1.1 1.1 1.1 1.1 1.1
H(11B) 1.02(3) 0 0 0 0.223(14) 0 0 0 0 0 0 0 0 0 0 0 0 0 0 0 0 0 0 0 0 0 1.1 1.1 1.1 1.1 1.1 1.1
H(11C) 1.02(3) 0 0 0 0.223(14) 0 0 0 0 0 0 0 0 0 0 0 0 0 0 0 0 0 0 0 0 0 1.1 1.1 1.1 1.1 1.1 1.1
H(12A) 1.03(3) 0 0 0 0.209(16) 0 0 0 0 0 0 0 0 0 0 0 0 0 0 0 0 0 0 0 0 0 1.1 1.1 1.1 1.1 1.1 1.1
H(12B) 1.03(3) 0 0 0 0.209(16) 0 0 0 0 0 0 0 0 0 0 0 0 0 0 0 0 0 0 0 0 0 1.1 1.1 1.1 1.1 1.1 1.1
H(12C) 1.03(3) 0 0 0 0.209(16) 0 0 0 0 0 0 0 0 0 0 0 0 0 0 0 0 0 0 0 0 0 1.1 1.1 1.1 1.1 1.1 1.1
H(13A) 0.93(2) 0 0 0 0.187(14) 0 0 0 0 0 0 0 0 0 0 0 0 0 0 0 0 0 0 0 0 0 1.1 1.1 1.1 1.1 1.1 1.1
H(13B) 0.93(2) 0 0 0 0.187(14) 0 0 0 0 0 0 0 0 0 0 0 0 0 0 0 0 0 0 0 0 0 1.1 1.1 1.1 1.1 1.1 1.1
H(13C) 0.93(2) 0 0 0 0.187(14) 0 0 0 0 0 0 0 0 0 0 0 0 0 0 0 0 0 0 0 0 0 1.1 1.1 1.1 1.1 1.1 1.1
H(14A) 0.91(2) 0 0 0 0.209(13) 0 0 0 0 0 0 0 0 0 0 0 0 0 0 0 0 0 0 0 0 0 1.1 1.1 1.1 1.1 1.1 1.1
H(14B) 0.91(2) 0 0 0 0.209(13) 0 0 0 0 0 0 0 0 0 0 0 0 0 0 0 0 0 0 0 0 0 1.1 1.1 1.1 1.1 1.1 1.1
H(14C) 0.91(2) 0 0 0 0.209(13) 0 0 0 0 0 0 0 0 0 0 0 0 0 0 0 0 0 0 0 0 0 1.1 1.1 1.1 1.1 1.1 1.1
H(15A) 0.93(2) 0 0 0 0.191(13) 0 0 0 0 0 0 0 0 0 0 0 0 0 0 0 0 0 0 0 0 0 1.1 1.1 1.1 1.1 1.1 1.1
H(15B) 0.93(2) 0 0 0 0.191(13) 0 0 0 0 0 0 0 0 0 0 0 0 0 0 0 0 0 0 0 0 0 1.1 1.1 1.1 1.1 1.1 1.1
H(15C) 0.93(2) 0 0 0 0.191(13) 0 0 0 0 0 0 0 0 0 0 0 0 0 0 0 0 0 0 0 0 0 1.1 1.1 1.1 1.1 1.1 1.1
H(9B) 0.0365(18) 0 0 0 0.0094(8) 0 0 0 0 0 0 0 0 0 0 0 0 0 0 0 0 0 0 0 0 0 1.1 1.1 1.1 1.1 1.1 1.1
H(10D) 0.0389(9) 0 0 0 0.0080(5) 0 0 0 0 0 0 0 0 0 0 0 0 0 0 0 0 0 0 0 0 0 1.1 1.1 1.1 1.1 1.1 1.1
H(10E) 0.0389(9) 0 0 0 0.0080(5) 0 0 0 0 0 0 0 0 0 0 0 0 0 0 0 0 0 0 0 0 0 1.1 1.1 1.1 1.1 1.1 1.1
H(10F) 0.0389(9) 0 0 0 0.0080(5) 0 0 0 0 0 0 0 0 0 0 0 0 0 0 0 0 0 0 0 0 0 1.1 1.1 1.1 1.1 1.1 1.1
H(11D) 0.0390(10) 0 0 0 0.0084(6) 0 0 0 0 0 0 0 0 0 0 0 0 0 0 0 0 0 0 0 0 0 1.1 1.1 1.1 1.1 1.1 1.1
H(11E) 0.0390(10) 0 0 0 0.0084(6) 0 0 0 0 0 0 0 0 0 0 0 0 0 0 0 0 0 0 0 0 0 1.1 1.1 1.1 1.1 1.1 1.1
H(11F) 0.0390(10) 0 0 0 0.0084(6) 0 0 0 0 0 0 0 0 0 0 0 0 0 0 0 0 0 0 0 0 0 1.1 1.1 1.1 1.1 1.1 1.1
H(12D) 0.0395(11) 0 0 0 0.0078(6) 0 0 0 0 0 0 0 0 0 0 0 0 0 0 0 0 0 0 0 0 0 1.1 1.1 1.1 1.1 1.1 1.1
H(12E) 0.0395(11) 0 0 0 0.0078(6) 0 0 0 0 0 0 0 0 0 0 0 0 0 0 0 0 0 0 0 0 0 1.1 1.1 1.1 1.1 1.1 1.1
H(12F) 0.0395(11) 0 0 0 0.0078(6) 0 0 0 0 0 0 0 0 0 0 0 0 0 0 0 0 0 0 0 0 0 1.1 1.1 1.1 1.1 1.1 1.1
H(13D) 0.0361(9) 0 0 0 0.0069(5) 0 0 0 0 0 0 0 0 0 0 0 0 0 0 0 0 0 0 0 0 0 1.1 1.1 1.1 1.1 1.1 1.1
H(13E) 0.0361(9) 0 0 0 0.0069(5) 0 0 0 0 0 0 0 0 0 0 0 0 0 0 0 0 0 0 0 0 0 1.1 1.1 1.1 1.1 1.1 1.1
H(13F) 0.0361(9) 0 0 0 0.0069(5) 0 0 0 0 0 0 0 0 0 0 0 0 0 0 0 0 0 0 0 0 0 1.1 1.1 1.1 1.1 1.1 1.1
H(14D) 0.0352(9) 0 0 0 0.0081(5) 0 0 0 0 0 0 0 0 0 0 0 0 0 0 0 0 0 0 0 0 0 1.1 1.1 1.1 1.1 1.1 1.1
H(14E) 0.0352(9) 0 0 0 0.0081(5) 0 0 0 0 0 0 0 0 0 0 0 0 0 0 0 0 0 0 0 0 0 1.1 1.1 1.1 1.1 1.1 1.1
H(14F) 0.0352(9) 0 0 0 0.0081(5) 0 0 0 0 0 0 0 0 0 0 0 0 0 0 0 0 0 0 0 0 0 1.1 1.1 1.1 1.1 1.1 1.1
H(15D) 0.0364(9) 0 0 0 0.0072(5) 0 0 0 0 0 0 0 0 0 0 0 0 0 0 0 0 0 0 0 0 0 1.1 1.1 1.1 1.1 1.1 1.1
H(15E) 0.0364(9) 0 0 0 0.0072(5) 0 0 0 0 0 0 0 0 0 0 0 0 0 0 0 0 0 0 0 0 0 1.1 1.1 1.1 1.1 1.1 1.1
H(15F) 0.0364(9) 0 0 0 0.0072(5) 0 0 0 0 0 0 0 0 0 0 0 0 0 0 0 0 0 0 0 0 0 1.1 1.1 1.1 1.1 1.1 1.1
H(1) 0.77(5) 0 0 0 0.17(2) 0 0 0 0 0 0 0 0 0 0 0 0 0 0 0 0 0 0 0 0 0 1.1 1.1 1.1 1.1 1.1 1.1
H(2) 0.85(5) 0 0 0 0.20(3) 0 0 0 0 0 0 0 0 0 0 0 0 0 0 0 0 0 0 0 0 0 1.1 1.1 1.1 1.1 1.1 1.1
H(5) 0.91(3) 0 0 0 0.189(19) 0 0 0 0 0 0 0 0 0 0 0 0 0 0 0 0 0 0 0 0 0 1.1 1.1 1.1 1.1 1.1 1.1
H(7) 0.97(3) 0 0 0 0.165(19) 0 0 0 0 0 0 0 0 0 0 0 0 0 0 0 0 0 0 0 0 0 1.1 1.1 1.1 1.1 1.1 1.1
H(17A) 0.96(3) 0 0 0 0.209(16) 0 0 0 0 0 0 0 0 0 0 0 0 0 0 0 0 0 0 0 0 0 1.1 1.1 1.1 1.1 1.1 1.1
H(17B) 0.96(3) 0 0 0 0.209(16) 0 0 0 0 0 0 0 0 0 0 0 0 0 0 0 0 0 0 0 0 0 1.1 1.1 1.1 1.1 1.1 1.1
H(17C) 0.96(3) 0 0 0 0.209(16) 0 0 0 0 0 0 0 0 0 0 0 0 0 0 0 0 0 0 0 0 0 1.1 1.1 1.1 1.1 1.1 1.1
H(18A) 1.00(3) 0 0 0 0.181(14) 0 0 0 0 0 0 0 0 0 0 0 0 0 0 0 0 0 0 0 0 0 1.1 1.1 1.1 1.1 1.1 1.1
H(18B) 1.00(3) 0 0 0 0.181(14) 0 0 0 0 0 0 0 0 0 0 0 0 0 0 0 0 0 0 0 0 0 1.1 1.1 1.1 1.1 1.1 1.1
H(18C) 1.00(3) 0 0 0 0.181(14) 0 0 0 0 0 0 0 0 0 0 0 0 0 0 0 0 0 0 0 0 0 1.1 1.1 1.1 1.1 1.1 1.1
H(19A) 1.09(3) 0 0 0 0.219(17) 0 0 0 0 0 0 0 0 0 0 0 0 0 0 0 0 0 0 0 0 0 1.1 1.1 1.1 1.1 1.1 1.1
H(19B) 1.09(3) 0 0 0 0.219(17) 0 0 0 0 0 0 0 0 0 0 0 0 0 0 0 0 0 0 0 0 0 1.1 1.1 1.1 1.1 1.1 1.1
H(19C) 1.09(3) 0 0 0 0.219(17) 0 0 0 0 0 0 0 0 0 0 0 0 0 0 0 0 0 0 0 0 0 1.1 1.1 1.1 1.1 1.1 1.1
H(20) 0.93(5) 0 0 0 0.23(2) 0 0 0 0 0 0 0 0 0 0 0 0 0 0 0 0 0 0 0 0 0 1.1 1.1 1.1 1.1 1.1 1.1
H(21A) 1.03(3) 0 0 0 0.223(16) 0 0 0 0 0 0 0 0 0 0 0 0 0 0 0 0 0 0 0 0 0 1.1 1.1 1.1 1.1 1.1 1.1
H(21B) 1.03(3) 0 0 0 0.223(16) 0 0 0 0 0 0 0 0 0 0 0 0 0 0 0 0 0 0 0 0 0 1.1 1.1 1.1 1.1 1.1 1.1
H(21C) 1.03(3) 0 0 0 0.223(16) 0 0 0 0 0 0 0 0 0 0 0 0 0 0 0 0 0 0 0 0 0 1.1 1.1 1.1 1.1 1.1 1.1
H(22A) 1.06(3) 0 0 0 0.235(15) 0 0 0 0 0 0 0 0 0 0 0 0 0 0 0 0 0 0 0 0 0 1.1 1.1 1.1 1.1 1.1 1.1
H(22B) 1.06(3) 0 0 0 0.235(15) 0 0 0 0 0 0 0 0 0 0 0 0 0 0 0 0 0 0 0 0 0 1.1 1.1 1.1 1.1 1.1 1.1
H(22C) 1.06(3) 0 0 0 0.235(15) 0 0 0 0 0 0 0 0 0 0 0 0 0 0 0 0 0 0 0 0 0 1.1 1.1 1.1 1.1 1.1 1.1
H(23A) 1.02(3) 0 0 0 0.269(17) 0 0 0 0 0 0 0 0 0 0 0 0 0 0 0 0 0 0 0 0 0 1.1 1.1 1.1 1.1 1.1 1.1
H(23B) 1.02(3) 0 0 0 0.269(17) 0 0 0 0 0 0 0 0 0 0 0 0 0 0 0 0 0 0 0 0 0 1.1 1.1 1.1 1.1 1.1 1.1
H(23C) 1.02(3) 0 0 0 0.269(17) 0 0 0 0 0 0 0 0 0 0 0 0 0 0 0 0 0 0 0 0 0 1.1 1.1 1.1 1.1 1.1 1.1
H(24A) 1.08(3) 0 0 0 0.230(17) 0 0 0 0 0 0 0 0 0 0 0 0 0 0 0 0 0 0 0 0 0 1.1 1.1 1.1 1.1 1.1 1.1
H(24B) 1.08(3) 0 0 0 0.230(17) 0 0 0 0 0 0 0 0 0 0 0 0 0 0 0 0 0 0 0 0 0 1.1 1.1 1.1 1.1 1.1 1.1
H(24C) 1.08(3) 0 0 0 0.230(17) 0 0 0 0 0 0 0 0 0 0 0 0 0 0 0 0 0 0 0 0 0 1.1 1.1 1.1 1.1 1.1 1.1
H(25A) 0.88(3) 0 0 0 0.203(15) 0 0 0 0 0 0 0 0 0 0 0 0 0 0 0 0 0 0 0 0 0 1.1 1.1 1.1 1.1 1.1 1.1
H(25B) 0.88(3) 0 0 0 0.203(15) 0 0 0 0 0 0 0 0 0 0 0 0 0 0 0 0 0 0 0 0 0 1.1 1.1 1.1 1.1 1.1 1.1
H(25C) 0.88(3) 0 0 0 0.203(15) 0 0 0 0 0 0 0 0 0 0 0 0 0 0 0 0 0 0 0 0 0 1.1 1.1 1.1 1.1 1.1 1.1
H(26A) 0.93(3) 0 0 0 0.186(14) 0 0 0 0 0 0 0 0 0 0 0 0 0 0 0 0 0 0 0 0 0 1.1 1.1 1.1 1.1 1.1 1.1
H(26B) 0.93(3) 0 0 0 0.186(14) 0 0 0 0 0 0 0 0 0 0 0 0 0 0 0 0 0 0 0 0 0 1.1 1.1 1.1 1.1 1.1 1.1
H(26C) 0.93(3) 0 0 0 0.186(14) 0 0 0 0 0 0 0 0 0 0 0 0 0 0 0 0 0 0 0 0 0 1.1 1.1 1.1 1.1 1.1 1.1
H(31) 0.56(4) 0 0 0 0.19(2) 0 0 0 0 0 0 0 0 0 0 0 0 0 0 0 0 0 0 0 0 0 1.1 1.1 1.1 1.1 1.1 1.1
H(32) 1.08(5) 0 0 0 0.34(3) 0 0 0 0 0 0 0 0 0 0 0 0 0 0 0 0 0 0 0 0 0 1.1 1.1 1.1 1.1 1.1 1.1
H(33) 1.08(5) 0 0 0 0.34(3) 0 0 0 0 0 0 0 0 0 0 0 0 0 0 0 0 0 0 0 0 0 1.1 1.1 1.1 1.1 1.1 1.1
H(34) 0.56(4) 0 0 0 0.19(2) 0 0 0 0 0 0 0 0 0 0 0 0 0 0 0 0 0 0 0 0 0 1.1 1.1 1.1 1.1 1.1 1.1

loop_
_atom_site_label
_atom_site_type_symbol
_atom_site_fract_x
_atom_site_fract_y
_atom_site_fract_z
_atom_site_U_iso_or_equiv
_atom_site_adp_type
_atom_site_occupancy
_atom_site_symmetry_multiplicity
Ge(1) Ge 0.351227(4) 0.214952(2) 0.216138(5) 0.015 Uani 1 8
Si(1) Si 0.591010(16) 0.181768(10) 0.08003(3) 0.023 Uani 0.9629 8
Si(2) Si 0.444168(16) 0.159598(10) -0.05227(2) 0.021 Uani 0.9629 8
Si(1B) Si 0.58168 0.19775 0.1242 0.03 Uani 0.0371 8
Si(2B) Si 0.48365 0.15422 -0.0619 0.016 Uani 0.0371 8
Si(3) Si 0.379692(15) 0.155745(8) 0.536124(18) 0.021 Uani 1 8
Si(4) Si 0.247943(16) 0.104728(9) 0.41603(3) 0.027 Uani 1 8
C(9) C 0.487151(17) 0.176135(10) 0.07837(2) 0.016 Uani 0.9629 8
C(10) C 0.61746(3) 0.237025(15) 0.02759(4) 0.028 Uani 0.9629 8
C(11) C 0.63849(3) 0.139447(17) -0.00307(5) 0.034 Uani 0.9629 8
C(12) C 0.62453(4) 0.17797(3) 0.21865(5) 0.042 Uani 0.9629 8
C(13) C 0.48261(3) 0.193037(17) -0.16348(3) 0.029 Uani 0.9629 8
C(14) C 0.34279(3) 0.16919(2) -0.04608(4) 0.033 Uani 0.9629 8
C(15) C 0.45739(3) 0.100237(16) -0.08304(4) 0.032 Uani 0.9629 8
C(9B) C 0.487 0.1763 0.0785 0.015 Uani 0.0371 8
C(10B) C 0.6294 0.2272 0.0156 0.027 Uani 0.0371 8
C(11B) C 0.6443 0.156 0.1819 0.032 Uani 0.0371 8
C(12B) C 0.5574 0.2378 0.2313 0.041 Uani 0.0371 8
C(13B) C 0.4776 0.2034 -0.1507 0.028 Uani 0.0371 8
C(14B) C 0.5657 0.1214 -0.1047 0.031 Uani 0.0371 8
C(15B) C 0.4001 0.1203 -0.0792 0.03 Uani 0.0371 8
C(1) C 0.25009(2) 0.200449(13) 0.22258(3) 0.022 Uani 1 8
C(2) C 0.19102(2) 0.227370(15) 0.23674(4) 0.025 Uani 1 8
C(3) C 0.405434(17) 0.160543(9) 0.24022(2) 0.015 Uani 1 8
C(4) C 0.459382(18) 0.147234(10) 0.16690(2) 0.015 Uani 1 8
C(5) C 0.48959(2) 0.105060(11) 0.17531(3) 0.018 Uani 1 8
C(6) C 0.46954(2) 0.076018(10) 0.25485(3) 0.019 Uani 1 8
C(7) C 0.41756(2) 0.090306(11) 0.32832(3) 0.019 Uani 1 8
C(8) C 0.384548(19) 0.131597(10) 0.32298(2) 0.016 Uani 1 8
C(16) C 0.50409(2) 0.030600(11) 0.26534(4) 0.024 Uani 1 8
C(17) C 0.55442(5) 0.03027(2) 0.36254(6) 0.046 Uani 1 8
C(18) C 0.54985(3) 0.018346(16) 0.16763(6) 0.038 Uani 1 8
C(19) C 0.44436(3) -0.004254(14) 0.27867(6) 0.04 Uani 1 8
C(20) C 0.329923(18) 0.143083(10) 0.40861(2) 0.018 Uani 1 8
C(21) C 0.45424(3) 0.195688(18) 0.50563(4) 0.035 Uani 1 8
C(22) C 0.42620(4) 0.107670(16) 0.60005(4) 0.034 Uani 1 8
C(23) C 0.31262(4) 0.18060(3) 0.63045(4) 0.042 Uani 1 8
C(24) C 0.23432(3) 0.07576(2) 0.28737(6) 0.039 Uani 1 8
C(25) C 0.16391(3) 0.13715(2) 0.44997(6) 0.038 Uani 1 8
C(26) C 0.25776(4) 0.06167(2) 0.52166(6) 0.043 Uani 1 8
C(31) C 0.25 0 0.79970(12) 0.049 Uani 1 4
C(32) C 0.26394(5) 0.03829(3) 0.85486(10) 0.05 Uani 1 8
C(33) C 0.26392(6) 0.03838(3) 0.96437(10) 0.054 Uani 1 8
C(34) C 0.25 0 1.02011(13) 0.057 Uani 1 4
H(9) H 0.465593 0.20901 0.095606 0.029(3) Uiso 0.9629 8
H(10A) H 0.593044 0.261756 0.074715 0.060(4) Uiso 0.9629 8
H(10B) H 0.598944 0.240292 -0.051512 0.048(3) Uiso 0.9629 8
H(10C) H 0.675261 0.240404 0.029802 0.060(4) Uiso 0.9629 8
H(11A) H 0.619638 0.141496 -0.082239 0.047(3) Uiso 0.9629 8
H(11B) H 0.626978 0.107841 0.027357 0.055(4) Uiso 0.9629 8
H(11C) H 0.695831 0.144993 -0.001402 0.068(4) Uiso 0.9629 8
H(12A) H 0.680641 0.186891 0.221397 0.067(5) Uiso 0.9629 8
H(12B) H 0.618396 0.145378 0.246119 0.068(5) Uiso 0.9629 8
H(12C) H 0.593875 0.199418 0.26754 0.057(4) Uiso 0.9629 8
H(13A) H 0.454127 0.185607 -0.234333 0.051(4) Uiso 0.9629 8
H(13B) H 0.538964 0.185592 -0.173111 0.062(4) Uiso 0.9629 8
H(13C) H 0.476402 0.226792 -0.146104 0.061(4) Uiso 0.9629 8
H(14A) H 0.318198 0.158699 -0.117706 0.048(4) Uiso 0.9629 8
H(14B) H 0.332395 0.203016 -0.034695 0.050(4) Uiso 0.9629 8
H(14C) H 0.320325 0.15122 0.017929 0.044(3) Uiso 0.9629 8
H(15A) H 0.434703 0.081102 -0.021207 0.044(3) Uiso 0.9629 8
H(15B) H 0.514172 0.093491 -0.090109 0.048(4) Uiso 0.9629 8
H(15C) H 0.430618 0.092605 -0.15515 0.049(3) Uiso 0.9629 8
H(9B) H 0.450731 0.205076 0.0787 0.018 Uiso 0.0371 8
H(10D) H 0.675315 0.244161 0.046606 0.041 Uiso 0.0371 8
H(10E) H 0.592933 0.249965 -0.019572 0.041 Uiso 0.0371 8
H(10F) H 0.647124 0.204396 -0.04222 0.041 Uiso 0.0371 8
H(11D) H 0.655851 0.13171 0.124359 0.047 Uiso 0.0371 8
H(11E) H 0.618917 0.141202 0.248327 0.047 Uiso 0.0371 8
H(11F) H 0.693807 0.171241 0.205789 0.047 Uiso 0.0371 8
H(12D) H 0.531595 0.220956 0.294463 0.061 Uiso 0.0371 8
H(12E) H 0.521196 0.261792 0.200608 0.061 Uiso 0.0371 8
H(12F) H 0.605752 0.25316 0.259316 0.061 Uiso 0.0371 8
H(13D) H 0.476412 0.193033 -0.230718 0.042 Uiso 0.0371 8
H(13E) H 0.523892 0.223734 -0.138262 0.042 Uiso 0.0371 8
H(13F) H 0.429108 0.221112 -0.133312 0.042 Uiso 0.0371 8
H(14D) H 0.54807 0.094036 -0.149585 0.047 Uiso 0.0371 8
H(14E) H 0.59455 0.110379 -0.036951 0.047 Uiso 0.0371 8
H(14F) H 0.60066 0.141207 -0.151566 0.047 Uiso 0.0371 8
H(15D) H 0.380884 0.123323 -0.158007 0.045 Uiso 0.0371 8
H(15E) H 0.358915 0.13111 -0.026124 0.045 Uiso 0.0371 8
H(15F) H 0.412726 0.087061 -0.063336 0.045 Uiso 0.0371 8
H(1) H 0.237389 0.165969 0.213692 0.032(4) Uiso 1 8
H(2) H 0.137604 0.212401 0.226601 0.042(5) Uiso 1 8
H(5) H 0.530024 0.094794 0.117566 0.026(3) Uiso 1 8
H(7) H 0.402086 0.06848 0.392158 0.030(3) Uiso 1 8
H(17A) H 0.595862 0.054278 0.353109 0.063(5) Uiso 1 8
H(17B) H 0.579094 -0.000992 0.370298 0.064(4) Uiso 1 8
H(17C) H 0.523342 0.037313 0.431327 0.059(4) Uiso 1 8
H(18A) H 0.516456 0.019997 0.099116 0.053(4) Uiso 1 8
H(18B) H 0.570409 -0.013914 0.176404 0.056(4) Uiso 1 8
H(18C) H 0.59422 0.04051 0.159697 0.050(3) Uiso 1 8
H(19A) H 0.411517 0.003496 0.345266 0.075(5) Uiso 1 8
H(19B) H 0.469098 -0.035297 0.290199 0.063(4) Uiso 1 8
H(19C) H 0.411182 -0.0052 0.209864 0.066(4) Uiso 1 8
H(20) H 0.306651 0.174666 0.383647 0.027(3) Uiso 1 8
H(21A) H 0.431031 0.224661 0.473842 0.070(5) Uiso 1 8
H(21B) H 0.490725 0.18179 0.449661 0.061(4) Uiso 1 8
H(21C) H 0.483202 0.2034 0.575904 0.057(4) Uiso 1 8
H(22A) H 0.460984 0.092207 0.544226 0.058(4) Uiso 1 8
H(22B) H 0.386155 0.085074 0.62673 0.082(5) Uiso 1 8
H(22C) H 0.457936 0.118578 0.665168 0.053(3) Uiso 1 8
H(23A) H 0.340483 0.191294 0.699359 0.065(4) Uiso 1 8
H(23B) H 0.273035 0.156781 0.651827 0.078(5) Uiso 1 8
H(23C) H 0.286165 0.207536 0.593851 0.069(5) Uiso 1 8
H(24A) H 0.184627 0.05781 0.289699 0.074(5) Uiso 1 8
H(24B) H 0.278598 0.054001 0.273801 0.074(5) Uiso 1 8
H(24C) H 0.231904 0.099062 0.225302 0.068(4) Uiso 1 8
H(25A) H 0.156596 0.162314 0.393167 0.053(4) Uiso 1 8
H(25B) H 0.169983 0.151359 0.525983 0.053(4) Uiso 1 8
H(25C) H 0.117512 0.11626 0.4498 0.059(4) Uiso 1 8
H(26A) H 0.211213 0.040906 0.5203 0.055(4) Uiso 1 8
H(26B) H 0.261795 0.076882 0.59681 0.051(4) Uiso 1 8
H(26C) H 0.305601 0.0429 0.5072 0.054(4) Uiso 1 8
H(31) H 0.25 0 0.713933 0.081(8) Uiso 1 4
H(32) H 0.275061 0.068195 0.811552 0.081(6) Uiso 1 8
H(33) H 0.274638 0.068708 1.006149 0.093(7) Uiso 1 8
H(34) H 0.25 0 1.105873 0.107(11) Uiso 1 4

loop_
_atom_site_aniso_label
_atom_site_aniso_U_11
_atom_site_aniso_U_22
_atom_site_aniso_U_33
_atom_site_aniso_U_23
_atom_site_aniso_U_13
_atom_site_aniso_U_12
Ge(1) 0.01805(4) 0.01236(4) 0.01570(4) -0.00077(2) -0.00049(3) 0.00009(2)
Si(1) 0.01758(12) 0.02397(14) 0.02830(17) 0.00289(12) 0.00047(12) -0.00283(10)
Si(2) 0.02342(13) 0.02367(14) 0.01577(11) -0.00192(10) 0.00096(10) -0.00561(11)
Si(1B) 0.040(2) 0.0328(19) 0.0161(12) -0.0048(11) 0.0035(12) -0.0155(16)
Si(2B) 0.0222(11) 0.0160(9) 0.0087(7) -0.0015(6) -0.0022(8) -0.0046(9)
Si(3) 0.02995(13) 0.01928(11) 0.01495(10) 0.00065(8) 0.00269(9) 0.00154(10)
Si(4) 0.02511(14) 0.02126(12) 0.03505(16) 0.00205(12) 0.00764(12) -0.00567(10)
C(9) 0.01815(11) 0.01586(10) 0.01456(9) -0.00069(8) 0.00139(8) -0.00154(8)
C(10) 0.02775(17) 0.02404(16) 0.03331(19) -0.00094(14) 0.00440(15) -0.00797(13)
C(11) 0.02374(17) 0.02906(19) 0.0483(3) -0.00210(19) 0.01078(17) 0.00271(14)
C(12) 0.0376(3) 0.0558(4) 0.0335(2) 0.0077(2) -0.0157(2) -0.0128(3)
C(13) 0.0371(2) 0.0340(2) 0.01659(13) 0.00182(13) 0.00133(13) -0.01127(17)
C(14) 0.02146(16) 0.0524(3) 0.02503(17) -0.00402(18) -0.00317(13) -0.00340(17)
C(15) 0.0453(3) 0.02401(17) 0.02602(17) -0.00714(14) -0.00127(17) -0.00633(17)
C(9B) 0.01702 0.01516 0.01378 -0.00072 0.00138 -0.00139
C(10B) 0.02595 0.02352 0.03178 -0.00125 0.00414 -0.00773
C(11B) 0.02175 0.02773 0.0454 -0.00223 0.01004 0.00228
C(12B) 0.0362 0.0542 0.032 0.0079 -0.01554 -0.0131
C(13B) 0.03506 0.03323 0.0158 0.00186 0.00117 -0.01066
C(14B) 0.02039 0.0497 0.02369 -0.00367 -0.00315 -0.00321
C(15B) 0.0424 0.02331 0.02478 -0.00687 -0.0012 -0.00626
C(1) 0.01887(12) 0.02090(13) 0.02519(13) 0.00036(11) -0.00392(11) -0.00403(10)
C(2) 0.01590(12) 0.02837(16) 0.03066(17) 0.00419(14) -0.00300(11) -0.00281(11)
C(3) 0.01842(11) 0.01205(9) 0.01477(9) -0.00025(7) 0.00196(8) -0.00026(8)
C(4) 0.01786(11) 0.01330(9) 0.01520(10) -0.00049(8) 0.00179(8) 0.00003(8)
C(5) 0.02114(12) 0.01426(10) 0.02009(12) -0.00051(9) 0.00363(10) 0.00184(9)
C(6) 0.02168(13) 0.01252(10) 0.02155(12) 0.00002(9) 0.00158(10) 0.00124(9)
C(7) 0.02365(13) 0.01280(10) 0.01967(11) 0.00155(9) 0.00285(10) 0.00018(9)
C(8) 0.01980(11) 0.01250(9) 0.01578(10) 0.00024(8) 0.00237(9) -0.00068(8)
C(16) 0.02679(15) 0.01333(10) 0.03328(17) 0.00066(11) 0.00146(13) 0.00288(10)
C(17) 0.0555(4) 0.0297(2) 0.0529(3) -0.0006(2) -0.0219(3) 0.0161(2)
C(18) 0.0424(3) 0.02113(16) 0.0499(3) -0.00121(17) 0.0153(2) 0.01008(16)
C(19) 0.0381(2) 0.01504(13) 0.0660(4) 0.00037(18) 0.0120(2) -0.00164(14)
C(20) 0.02141(11) 0.01543(10) 0.01710(10) 0.00062(8) 0.00412(9) -0.00117(9)
C(21) 0.0447(3) 0.0331(2) 0.02621(17) 0.00501(15) -0.00935(17) -0.01604(19)
C(22) 0.0487(3) 0.02535(17) 0.02736(17) 0.00490(14) -0.00714(18) 0.00548(18)
C(23) 0.0438(3) 0.0578(3) 0.02315(17) -0.0107(2) 0.00395(18) 0.0163(3)
C(24) 0.0366(2) 0.0320(2) 0.0497(3) -0.0108(2) -0.0010(2) -0.01362(19)
C(25) 0.02544(18) 0.0373(2) 0.0509(3) 0.0059(2) 0.01260(19) 0.00051(17)
C(26) 0.0419(3) 0.0302(2) 0.0574(4) 0.0198(2) 0.0113(3) -0.00627(19)
C(31) 0.0390(4) 0.0521(6) 0.0561(6) 0 0 0.0000(4)
C(32) 0.0417(3) 0.0409(3) 0.0681(5) 0.0064(4) 0.0035(3) 0.0000(3)
C(33) 0.0549(4) 0.0384(3) 0.0673(5) -0.0068(4) 0.0018(4) 0.0018(3)
C(34) 0.0676(8) 0.0482(6) 0.0551(7) 0 0 0.0029(6)

loop_
_atom_type_symbol
_atom_type_description
_atom_type_scat_dispersion_real
_atom_type_scat_dispersion_imag
_atom_type_scat_source
C C -0.0020 0.0003 'International Tables Vol C Tables 4.2.6.8 and 6.1.1.4'
H H 0.0000 0.0000 'International Tables Vol C Tables 4.2.6.8 and 6.1.1.4'
Ge Ge 0.1953 0.4259 'International Tables Vol C Tables 4.2.6.8 and 6.1.1.4'
Si Si 0.0095 0.0132 'International Tables Vol C Tables 4.2.6.8 and 6.1.1.4'

loop_
_geom_angle_atom_site_label_1
_geom_angle_atom_site_label_2
_geom_angle_atom_site_label_3
_geom_angle
_geom_angle_site_symmetry_1
_geom_angle_site_symmetry_2
_geom_angle_site_symmetry_3
_geom_angle_publ_flag
GE(1) GE(1) C(1) 101.572(12) 3_555 1_555 1_555 yes
GE(1) GE(1) C(3) 136.922(10) 3_555 1_555 1_555 yes
C(1) GE(1) C(3) 106.631(15) 1_555 1_555 1_555 yes
C(9) SI(1) C(10) 109.48(2) 1_555 1_555 1_555 yes
C(9) SI(1) C(11) 113.02(3) 1_555 1_555 1_555 yes
C(9) SI(1) C(12) 109.40(3) 1_555 1_555 1_555 yes
C(9) SI(1) C(9B) 0.166(9) 1_555 1_555 1_555 yes
C(9) SI(1) C(10B) 117.638(19) 1_555 1_555 1_555 yes
C(9) SI(1) C(11B) 120.507(19) 1_555 1_555 1_555 yes
C(10) SI(1) C(11) 107.63(3) 1_555 1_555 1_555 yes
C(10) SI(1) C(12) 107.73(3) 1_555 1_555 1_555 yes
C(10) SI(1) C(9B) 109.36(2) 1_555 1_555 1_555 yes
C(10) SI(1) C(10B) 12.077(15) 1_555 1_555 1_555 yes
C(10) SI(1) C(11B) 120.56(2) 1_555 1_555 1_555 yes
C(11) SI(1) C(12) 109.42(4) 1_555 1_555 1_555 yes
C(11) SI(1) C(9B) 113.18(2) 1_555 1_555 1_555 yes
C(11) SI(1) C(10B) 95.77(2) 1_555 1_555 1_555 yes
C(11) SI(1) C(11B) 81.35(2) 1_555 1_555 1_555 yes
C(12) SI(1) C(9B) 109.37(3) 1_555 1_555 1_555 yes
C(12) SI(1) C(10B) 110.82(3) 1_555 1_555 1_555 yes
C(12) SI(1) C(11B) 28.19(3) 1_555 1_555 1_555 yes
C(9B) SI(1) C(10B) 117.530(17) 1_555 1_555 1_555 yes
C(9B) SI(1) C(11B) 120.555(16) 1_555 1_555 1_555 yes
C(10B) SI(1) C(11B) 117.603(16) 1_555 1_555 1_555 yes
C(9) SI(2) C(13) 110.69(2) 1_555 1_555 1_555 yes
C(9) SI(2) C(14) 109.28(2) 1_555 1_555 1_555 yes
C(9) SI(2) C(15) 112.70(2) 1_555 1_555 1_555 yes
C(9) SI(2) C(9B) 0.173(10) 1_555 1_555 1_555 yes
C(9) SI(2) C(13B) 104.273(16) 1_555 1_555 1_555 yes
C(9) SI(2) C(15B) 129.72(2) 1_555 1_555 1_555 yes
C(13) SI(2) C(14) 108.39(3) 1_555 1_555 1_555 yes
C(13) SI(2) C(15) 108.91(3) 1_555 1_555 1_555 yes
C(13) SI(2) C(9B) 110.65(2) 1_555 1_555 1_555 yes
C(13) SI(2) C(13B) 10.969(16) 1_555 1_555 1_555 yes
C(13) SI(2) C(15B) 118.13(2) 1_555 1_555 1_555 yes
C(14) SI(2) C(15) 106.71(3) 1_555 1_555 1_555 yes
C(14) SI(2) C(9B) 109.14(2) 1_555 1_555 1_555 yes
C(14) SI(2) C(13B) 103.35(2) 1_555 1_555 1_555 yes
C(14) SI(2) C(15B) 66.51(2) 1_555 1_555 1_555 yes
C(15) SI(2) C(9B) 112.87(2) 1_555 1_555 1_555 yes
C(15) SI(2) C(13B) 119.88(2) 1_555 1_555 1_555 yes
C(15) SI(2) C(15B) 40.37(2) 1_555 1_555 1_555 yes
C(9B) SI(2) C(13B) 104.212(13) 1_555 1_555 1_555 yes
C(9B) SI(2) C(15B) 129.799(18) 1_555 1_555 1_555 yes
C(9B) SI(2) H(9B) 30.536(4) 1_555 1_555 1_555 yes
C(13B) SI(2) C(15B) 125.804(17) 1_555 1_555 1_555 yes
C(9) SI(1B) C(10) 109.957(18) 1_555 1_555 1_555 yes
C(9) SI(1B) C(12) 123.17(3) 1_555 1_555 1_555 yes
C(9) SI(1B) C(9B) 0.177(9) 1_555 1_555 1_555 yes
C(9) SI(1B) C(10B) 111.199(9) 1_555 1_555 1_555 yes
C(9) SI(1B) C(11B) 115.513(9) 1_555 1_555 1_555 yes
C(9) SI(1B) C(12B) 103.164(9) 1_555 1_555 1_555 yes
C(10) SI(1B) C(12) 126.09(3) 1_555 1_555 1_555 yes
C(10) SI(1B) C(9B) 109.916(16) 1_555 1_555 1_555 yes
C(10) SI(1B) C(10B) 12.440(15) 1_555 1_555 1_555 yes
C(10) SI(1B) C(11B) 119.413(16) 1_555 1_555 1_555 yes
C(10) SI(1B) C(12B) 97.943(15) 1_555 1_555 1_555 yes
C(12) SI(1B) C(9B) 123.24(2) 1_555 1_555 1_555 yes
C(12) SI(1B) C(10B) 121.44(3) 1_555 1_555 1_555 yes
C(12) SI(1B) C(11B) 28.51(3) 1_555 1_555 1_555 yes
C(12) SI(1B) C(12B) 79.48(3) 1_555 1_555 1_555 yes
C(9B) SI(1B) C(10B) 111.19736038678 1_555 1_555 1_555 yes
C(9B) SI(1B) C(11B) 115.6574667076 1_555 1_555 1_555 yes
C(9B) SI(1B) C(12B) 103.00727080238 1_555 1_555 1_555 yes
C(10B) SI(1B) C(11B) 109.48514775717 1_555 1_555 1_555 yes
C(10B) SI(1B) C(12B) 109.14554033401 1_555 1_555 1_555 yes
C(11B) SI(1B) C(12B) 107.97733530676 1_555 1_555 1_555 yes
C(9) SI(2B) C(13) 116.609(18) 1_555 1_555 1_555 yes
C(9) SI(2B) C(15) 119.208(19) 1_555 1_555 1_555 yes
C(9) SI(2B) C(9B) 0.152(10) 1_555 1_555 1_555 yes
C(9) SI(2B) C(13B) 106.171(9) 1_555 1_555 1_555 yes
C(9) SI(2B) C(14B) 115.479(10) 1_555 1_555 1_555 yes
C(9) SI(2B) C(15B) 109.562(9) 1_555 1_555 1_555 yes
C(13) SI(2B) C(15) 121.85(2) 1_555 1_555 1_555 yes
C(13) SI(2B) C(9B) 116.484(16) 1_555 1_555 1_555 yes
C(13) SI(2B) C(13B) 10.858(17) 1_555 1_555 1_555 yes
C(13) SI(2B) C(14B) 99.136(18) 1_555 1_555 1_555 yes
C(13) SI(2B) C(15B) 106.448(16) 1_555 1_555 1_555 yes
C(15) SI(2B) C(9B) 119.302(16) 1_555 1_555 1_555 yes
C(15) SI(2B) C(13B) 130.590(17) 1_555 1_555 1_555 yes
C(15) SI(2B) C(14B) 70.71(2) 1_555 1_555 1_555 yes
C(15) SI(2B) C(15B) 39.27(2) 1_555 1_555 1_555 yes
C(9B) SI(2B) C(13B) 106.04197360075 1_555 1_555 1_555 yes
C(9B) SI(2B) C(14B) 115.61131925412 1_555 1_555 1_555 yes
C(9B) SI(2B) C(15B) 109.5516232784 1_555 1_555 1_555 yes
C(13B) SI(2B) C(14B) 107.51723554051 1_555 1_555 1_555 yes
C(13B) SI(2B) C(15B) 109.12567276122 1_555 1_555 1_555 yes
C(14B) SI(2B) C(15B) 108.80581601895 1_555 1_555 1_555 yes
C(20) SI(3) C(21) 107.91(2) 1_555 1_555 1_555 yes
C(20) SI(3) C(22) 115.09(2) 1_555 1_555 1_555 yes
C(20) SI(3) C(23) 108.21(3) 1_555 1_555 1_555 yes
C(21) SI(3) C(22) 105.69(3) 1_555 1_555 1_555 yes
C(21) SI(3) C(23) 110.07(3) 1_555 1_555 1_555 yes
C(22) SI(3) C(23) 109.80(3) 1_555 1_555 1_555 yes
C(20) SI(4) C(24) 110.69(2) 1_555 1_555 1_555 yes
C(20) SI(4) C(25) 109.21(2) 1_555 1_555 1_555 yes
C(20) SI(4) C(26) 112.97(3) 1_555 1_555 1_555 yes
C(24) SI(4) C(25) 109.91(4) 1_555 1_555 1_555 yes
C(24) SI(4) C(26) 107.42(4) 1_555 1_555 1_555 yes
C(25) SI(4) C(26) 106.53(3) 1_555 1_555 1_555 yes
SI(1) C(9) SI(2) 116.45(2) 1_555 1_555 1_555 yes
SI(1) C(9) SI(1B) 22.846(11) 1_555 1_555 1_555 yes
SI(1) C(9) SI(2B) 94.345(17) 1_555 1_555 1_555 yes
SI(1) C(9) C(4) 112.22(2) 1_555 1_555 1_555 yes
SI(2) C(9) SI(1B) 136.048(19) 1_555 1_555 1_555 yes
SI(2) C(9) SI(2B) 22.774(10) 1_555 1_555 1_555 yes
SI(2) C(9) C(4) 110.50(2) 1_555 1_555 1_555 yes
SI(1B) C(9) SI(2B) 115.484(15) 1_555 1_555 1_555 yes
SI(1B) C(9) C(4) 106.03(2) 1_555 1_555 1_555 yes
SI(2B) C(9) C(4) 118.33(2) 1_555 1_555 1_555 yes
SI(1) C(10) SI(1B) 23.642(12) 1_555 1_555 1_555 yes
SI(1) C(11) C(14B) 104.58(3) 1_555 1_555 1_555 yes
SI(1) C(12) SI(1B) 23.623(14) 1_555 1_555 1_555 yes
SI(1) C(12) C(12B) 80.44(3) 1_555 1_555 1_555 yes
SI(1B) C(12) C(12B) 56.82(3) 1_555 1_555 1_555 yes
SI(2) C(13) SI(2B) 23.536(11) 1_555 1_555 1_555 yes
SI(2) C(14) C(15B) 46.698(17) 1_555 1_555 1_555 yes
SI(2) C(15) SI(2B) 23.596(11) 1_555 1_555 1_555 yes
SI(2) C(15) C(14B) 81.37(2) 1_555 1_555 1_555 yes
SI(2B) C(15) C(14B) 57.846(16) 1_555 1_555 1_555 yes
SI(1) C(9B) SI(2) 116.264(14) 1_555 1_555 1_555 yes
SI(1) C(9B) SI(1B) 22.833(10) 1_555 1_555 1_555 yes
SI(1) C(9B) SI(2B) 94.167(11) 1_555 1_555 1_555 yes
SI(1) C(9B) C(4) 112.060(16) 1_555 1_555 1_555 yes
SI(2) C(9B) SI(1B) 135.908(9) 1_555 1_555 1_555 yes
SI(2) C(9B) SI(2B) 22.745(9) 1_555 1_555 1_555 yes
SI(2) C(9B) C(4) 110.379(14) 1_555 1_555 1_555 yes
SI(1B) C(9B) SI(2B) 115.32004504198 1_555 1_555 1_555 yes
SI(1B) C(9B) C(4) 105.980(12) 1_555 1_555 1_555 yes
SI(2B) C(9B) C(4) 118.091(11) 1_555 1_555 1_555 yes
SI(1) C(10B) SI(1B) 24.100(11) 1_555 1_555 1_555 yes
SI(1) C(11B) SI(1B) 23.936(11) 1_555 1_555 1_555 yes
SI(1B) C(12B) C(12) 43.695(16) 1_555 1_555 1_555 yes
SI(2) C(13B) SI(2B) 22.659(9) 1_555 1_555 1_555 yes
SI(2B) C(14B) C(11) 101.784(14) 1_555 1_555 1_555 yes
SI(2B) C(14B) C(15) 51.445(14) 1_555 1_555 1_555 yes
C(11) C(14B) C(15) 130.55(2) 1_555 1_555 1_555 yes
SI(2) C(15B) SI(2B) 22.584(12) 1_555 1_555 1_555 yes
SI(2) C(15B) C(14) 66.795(19) 1_555 1_555 1_555 yes
SI(2B) C(15B) C(14) 89.269(16) 1_555 1_555 1_555 yes
GE(1) C(1) C(2) 129.14(3) 1_555 1_555 1_555 yes
C(1) C(2) C(2) 127.96(2) 1_555 1_555 3_555 yes
GE(1) C(3) C(4) 119.64(2) 1_555 1_555 1_555 yes
GE(1) C(3) C(8) 120.45(2) 1_555 1_555 1_555 yes
C(4) C(3) C(8) 119.40(3) 1_555 1_555 1_555 yes
C(9) C(4) C(9B) 0.224(12) 1_555 1_555 1_555 yes
C(9) C(4) C(3) 123.45(3) 1_555 1_555 1_555 yes
C(9) C(4) C(5) 117.35(3) 1_555 1_555 1_555 yes
C(9B) C(4) C(3) 123.23(2) 1_555 1_555 1_555 yes
C(9B) C(4) C(5) 117.58(3) 1_555 1_555 1_555 yes
C(3) C(4) C(5) 119.20(3) 1_555 1_555 1_555 yes
C(4) C(5) C(6) 122.45(3) 1_555 1_555 1_555 yes
C(5) C(6) C(7) 117.40(3) 1_555 1_555 1_555 yes
C(5) C(6) C(16) 122.22(3) 1_555 1_555 1_555 yes
C(7) C(6) C(16) 120.35(3) 1_555 1_555 1_555 yes
C(6) C(7) C(8) 122.80(3) 1_555 1_555 1_555 yes
C(3) C(8) C(7) 118.72(3) 1_555 1_555 1_555 yes
C(3) C(8) C(20) 123.98(3) 1_555 1_555 1_555 yes
C(7) C(8) C(20) 117.27(3) 1_555 1_555 1_555 yes
C(6) C(16) C(17) 108.80(4) 1_555 1_555 1_555 yes
C(6) C(16) C(18) 112.02(3) 1_555 1_555 1_555 yes
C(6) C(16) C(19) 110.27(4) 1_555 1_555 1_555 yes
C(17) C(16) C(18) 108.47(5) 1_555 1_555 1_555 yes
C(17) C(16) C(19) 109.45(5) 1_555 1_555 1_555 yes
C(18) C(16) C(19) 107.78(4) 1_555 1_555 1_555 yes
SI(3) C(20) SI(4) 117.50(2) 1_555 1_555 1_555 yes
SI(3) C(20) C(8) 109.95(2) 1_555 1_555 1_555 yes
SI(4) C(20) C(8) 114.24(2) 1_555 1_555 1_555 yes
C(32) C(31) C(32) 119.54(14) 1_555 1_555 2_555 yes
C(31) C(32) C(33) 120.34(9) 1_555 1_555 1_555 yes
C(31) C(32) C(33) 120.34(9) 2_555 1_555 1_555 yes
C(32) C(33) C(34) 120.32(10) 1_555 1_555 1_555 yes
C(32) C(33) C(34) 120.32(10) 1_555 1_555 2_555 yes
C(33) C(34) C(33) 119.13(15) 1_555 1_555 2_555 yes

loop_
_geom_bond_atom_site_label_1
_geom_bond_atom_site_label_2
_geom_bond_distance
_geom_bond_site_symmetry_1
_geom_bond_site_symmetry_2
_geom_bond_publ_flag
GE(1) GE(1) 2.30325(14) 1_555 3_555 yes
GE(1) C(1) 1.8975(4) 1_555 1_555 yes
GE(1) C(3) 1.9556(3) 1_555 1_555 yes
SI(1) C(9) 1.9010(4) 1_555 1_555 yes
SI(1) C(10) 1.8743(5) 1_555 1_555 yes
SI(1) C(11) 1.8754(6) 1_555 1_555 yes
SI(1) C(12) 1.8576(6) 1_555 1_555 yes
SI(1) C(9B) 1.9032(3) 1_555 1_555 yes
SI(1) C(10B) 1.7530(3) 1_555 1_555 yes
SI(1) C(11B) 1.7934(3) 1_555 1_555 yes
SI(2) C(9) 1.8946(4) 1_555 1_555 yes
SI(2) C(13) 1.8719(5) 1_555 1_555 yes
SI(2) C(14) 1.8726(6) 1_555 1_555 yes
SI(2) C(15) 1.8679(6) 1_555 1_555 yes
SI(2) C(9B) 1.8962(3) 1_555 1_555 yes
SI(2) C(13B) 1.9241(3) 1_555 1_555 yes
SI(2) C(15B) 1.4827(3) 1_555 1_555 yes
SI(2B) C(9) 1.8943(3) 1_555 1_555 yes
SI(2B) C(13) 1.7459(5) 1_555 1_555 yes
SI(2B) C(15) 1.7358(5) 1_555 1_555 yes
SI(2B) C(9B) 1.8975541153851 1_555 1_555 yes
SI(2B) C(13B) 1.8764094367562 1_555 1_555 yes
SI(2B) C(14B) 1.87920013521 1_555 1_555 yes
SI(2B) C(15B) 1.8541520074105 1_555 1_555 yes
SI(3) C(20) 1.8881(4) 1_555 1_555 yes
SI(3) C(21) 1.8654(5) 1_555 1_555 yes
SI(3) C(22) 1.8766(5) 1_555 1_555 yes
SI(3) C(23) 1.8678(5) 1_555 1_555 yes
SI(4) C(20) 1.9003(4) 1_555 1_555 yes
SI(4) C(24) 1.8660(7) 1_555 1_555 yes
SI(4) C(25) 1.8731(6) 1_555 1_555 yes
SI(4) C(26) 1.8807(6) 1_555 1_555 yes
C(9) C(4) 1.5111(4) 1_555 1_555 yes
C(11) C(14B) 1.9263(6) 1_555 1_555 yes
C(12) C(12B) 2.2033(9) 1_555 1_555 yes
C(14) C(15B) 1.8685(6) 1_555 1_555 yes
C(15) C(14B) 2.0950(6) 1_555 1_555 yes
C(9B) C(4) 1.5119(3) 1_555 1_555 yes
C(1) C(2) 1.3660(6) 1_555 1_555 yes
C(2) C(2) 1.4209(9) 1_555 3_555 yes
C(3) C(4) 1.4103(4) 1_555 1_555 yes
C(3) C(8) 1.4202(4) 1_555 1_555 yes
C(4) C(5) 1.4036(4) 1_555 1_555 yes
C(5) C(6) 1.3883(5) 1_555 1_555 yes
C(6) C(7) 1.3959(5) 1_555 1_555 yes
C(6) C(16) 1.5278(5) 1_555 1_555 yes
C(7) C(8) 1.3977(4) 1_555 1_555 yes
C(8) C(20) 1.5111(4) 1_555 1_555 yes
C(16) C(17) 1.5323(8) 1_555 1_555 yes
C(16) C(18) 1.5355(7) 1_555 1_555 yes
C(16) C(19) 1.5311(6) 1_555 1_555 yes
C(31) C(32) 1.3835(13) 1_555 1_555 yes
C(31) C(32) 1.3835(13) 1_555 2_555 yes
C(32) C(33) 1.3828(17) 1_555 1_555 yes
C(33) C(34) 1.3895(14) 1_555 1_555 yes
C(33) C(34) 1.3895(14) 1_555 2_555 yes

loop_
_atom_site_anharm_gc_c_label
_atom_site_anharm_gc_c_111
_atom_site_anharm_gc_c_222
_atom_site_anharm_gc_c_333
_atom_site_anharm_gc_c_112
_atom_site_anharm_gc_c_122
_atom_site_anharm_gc_c_113
_atom_site_anharm_gc_c_133
_atom_site_anharm_gc_c_223
_atom_site_anharm_gc_c_233
_atom_site_anharm_gc_c_123
Ge(1) 0.0000422(12) 0.0000001(2) -0.000085(3) 0.0000062(3) 0.0000003(2) -0.0000284(9) 0.0000197(12) -0.0000011(3) 0.0000013(7) 0.0000017(4)
Si(1) 0.000019(4) -0.0000170(11) 0.00034(2) 0.0000029(14) 0.0000087(9) 0.000026(4) 0.000073(6) -0.0000098(16) -0.000034(4) 0.0000194(16)
Si(2) 0.000078(5) 0.0000053(11) 0.000018(12) -0.0000229(17) 0.0000018(10) 0.000016(4) -0.000010(5) 0.0000072(12) -0.000013(3) -0.0000007(14)
Si(3) -0.000056(6) -0.0000027(8) -0.000018(10) -0.0000044(16) -0.0000119(8) -0.000040(4) -0.000004(4) -0.0000093(10) 0.000004(2) -0.0000007(13)
Si(4) -0.000027(5) -0.0000015(10) -0.00035(2) 0.0000041(16) -0.0000006(9) -0.000058(5) -0.000062(7) -0.0000283(15) -0.000017(4) 0.0000200(18)

loop_
_atom_site_anharm_gc_d_label
_atom_site_anharm_gc_d_1111
_atom_site_anharm_gc_d_2222
_atom_site_anharm_gc_d_3333
_atom_site_anharm_gc_d_1112
_atom_site_anharm_gc_d_1222
_atom_site_anharm_gc_d_1113
_atom_site_anharm_gc_d_1333
_atom_site_anharm_gc_d_2223
_atom_site_anharm_gc_d_2333
_atom_site_anharm_gc_d_1122
_atom_site_anharm_gc_d_1133
_atom_site_anharm_gc_d_2233
_atom_site_anharm_gc_d_1123
_atom_site_anharm_gc_d_1223
_atom_site_anharm_gc_d_1233
Ge(1) 0.0000161(5) 0.00000045(4) 0.0000564(17) 0.00000116(12) 0.00000028(4) -0.0000035(3) -0.0000033(6) -0.00000012(5) -0.0000019(3) 0.00000130(5) 0.0000072(3) 0.00000073(9) -0.00000040(9) -0.00000030(5) 0.00000111(12)
Si(1) 0.0000074(15) 0.0000019(3) 0.000253(12) 0.0000000(5) -0.00000079(19) 0.0000020(12) 0.000016(3) 0.0000034(3) 0.000042(2) 0.0000020(2) 0.0000137(13) 0.0000117(6) 0.0000031(4) -0.0000002(3) 0.0000013(7)
Si(2) 0.000032(2) 0.0000028(2) 0.000062(6) -0.0000021(6) -0.00000133(19) 0.0000052(14) -0.000001(2) -0.0000004(2) -0.0000012(12) 0.0000035(2) 0.0000125(11) 0.0000024(4) -0.0000010(4) 0.0000002(2) -0.0000011(5)
Si(3) 0.000023(2) 0.00000056(17) 0.000017(5) 0.0000008(6) 0.00000023(16) 0.0000034(13) 0.000007(2) 0.0000001(2) -0.0000022(11) 0.0000016(2) 0.0000023(11) 0.0000002(3) -0.0000007(4) 0.0000007(2) -0.0000002(5)
Si(4) 0.000021(2) 0.0000011(2) 0.000108(11) -0.0000022(6) -0.00000072(18) 0.0000066(16) 0.000020(4) -0.0000012(3) -0.000013(2) 0.0000018(2) 0.0000159(17) 0.0000062(6) -0.0000014(5) 0.0000012(3) -0.0000041(7)
